data_7023998
loop_
_publ_author_name
'Akutsu, Hiroki'
'Yamada, Jun-Ichi'
'Nakatsuji, Shin'ichi'
'Turner, Scott S.'

_publ_section_title
;
 Structures and properties of a BEDT-TTF-based organic charge transfer
 salt and the zwitterion of ferrocenesulfonate.
;
_journal_issue 46
_journal_name_full 'Dalton transactions (Cambridge, England : 2003)'
_journal_page_first 16351
_journal_page_last 16354
_journal_paper_doi 10.1039/c3dt52346b
_journal_volume 42
_journal_year 2013
_chemical_formula_moiety 'C24 H20 P, C10 H9 Fe O3 S, H2 O '
_chemical_formula_sum 'C34 H31 Fe O4 P S'
_chemical_formula_weight 622.50
_space_group_IT_number 14
_symmetry_cell_setting monoclinic
_symmetry_Int_Tables_number 14
_symmetry_space_group_name_Hall '-P 2ybc'
_symmetry_space_group_name_H-M 'P 1 21/c 1'
_atom_sites_solution_hydrogens geom
_atom_sites_solution_primary direct
_atom_sites_solution_secondary difmap
_cell_angle_alpha 90.0000
_cell_angle_beta 94.7250(5)
_cell_angle_gamma 90.0000
_cell_formula_units_Z 4
_cell_length_a 10.7517(13)
_cell_length_b 25.443(4)
_cell_length_c 10.7326(3)
_cell_measurement_temperature 297
_cell_volume 2926.0(6)
_computing_cell_refinement 'Rigaku Diffractometer Controller'
_computing_data_collection 'Rigaku Diffractometer Controller'
_computing_data_reduction CrystalStructure
_computing_molecular_graphics 'CrystalStructure 4.0'
_computing_publication_material 'CrystalStructure 4.0 (Rigaku, 2010)'
_computing_structure_refinement 'CRYSTALS (Carruthers, et al., 1999)'
_computing_structure_solution 'SIR92 (Altomare, et al., 1994)'
_diffrn_ambient_temperature 297
_diffrn_measured_fraction_theta_full 0.979
_diffrn_measured_fraction_theta_max 0.979
_diffrn_measurement_device_type 'ADSC Quantum1 CCD'
_diffrn_measurement_method PHIOMEGA
_diffrn_radiation_type 'Mo K\a'
_diffrn_radiation_wavelength 0.71069
_diffrn_reflns_av_R_equivalents 0.0550
_diffrn_reflns_limit_h_max 13
_diffrn_reflns_limit_h_min -13
_diffrn_reflns_limit_k_max 31
_diffrn_reflns_limit_k_min -32
_diffrn_reflns_limit_l_max 13
_diffrn_reflns_limit_l_min -13
_diffrn_reflns_number 25580
_diffrn_reflns_theta_full 27.54
_diffrn_reflns_theta_max 27.54
_diffrn_standards_number 0
_exptl_absorpt_coefficient_mu 0.679
_exptl_absorpt_correction_T_max 0.9953290
_exptl_absorpt_correction_T_min 0.5866950
_exptl_absorpt_correction_type empirical
_exptl_absorpt_process_details
;
HIGASHI, T. (1995). Abscor - Empirical Absorption Correction, 
Rigaku Corporation, Tokyo, Japan. 
;
_exptl_crystal_colour orange
_exptl_crystal_density_diffrn 1.413
_exptl_crystal_density_method 'not measured'
_exptl_crystal_description block
_exptl_crystal_F_000 1296.00
_exptl_crystal_size_max 0.800
_exptl_crystal_size_mid 0.300
_exptl_crystal_size_min 0.100
_refine_diff_density_max 0.580
_refine_diff_density_min -0.453
_refine_ls_extinction_method none
_refine_ls_goodness_of_fit_ref 1.127
_refine_ls_hydrogen_treatment constr
_refine_ls_number_parameters 401
_refine_ls_number_reflns 4294
_refine_ls_R_factor_gt 0.0678
_refine_ls_shift/su_max 0.000
_refine_ls_structure_factor_coef F
_refine_ls_weighting_details
;
    Chebychev polynomial with 3 parameters (Carruthers & Watkin, 1979)
    24.4552    -18.1139    15.2837
;
_refine_ls_weighting_scheme calc
_refine_ls_wR_factor_ref 0.0664
_reflns_number_gt 4294
_reflns_number_total 6598
_reflns_threshold_expression F>2.0\s(F)
_cod_data_source_file c3dt52346b.txt
_cod_data_source_block Template_texray.inf
_cod_database_code 7023998

loop_
_symmetry_equiv_pos_site_id
_symmetry_equiv_pos_as_xyz
1 +X,+Y,+Z
2 -X,1/2+Y,1/2-Z
3 -X,-Y,-Z
4 +X,1/2-Y,1/2+Z

loop_
_atom_site_label
_atom_site_type_symbol
_atom_site_fract_x
_atom_site_fract_y
_atom_site_fract_z
_atom_site_U_iso_or_equiv
_atom_site_adp_type
_atom_site_occupancy
_atom_site_symmetry_multiplicity
_atom_site_calc_flag
_atom_site_refinement_flags
Fe(1) Fe 0.51037(5) 0.19503(2) 0.15846(6) 0.05191(18) Uani 1.0 4 d .
S(1) S 0.67805(10) 0.10260(4) 0.00466(10) 0.0506(3) Uani 1.0 4 d .
P(1) P 0.99921(9) 0.11843(4) 0.46579(9) 0.0411(3) Uani 1.0 4 d .
O(1) O 0.5681(3) 0.09284(13) -0.0793(3) 0.0662(10) Uani 1.0 4 d .
O(2) O 0.7898(3) 0.10919(13) -0.0601(3) 0.0659(10) Uani 1.0 4 d .
O(3) O 0.6925(4) 0.06576(13) 0.1082(4) 0.0692(11) Uani 1.0 4 d .
O(4) O 0.4861(4) 0.00821(15) 0.1799(4) 0.0884(14) Uani 1.0 4 d .
C(1) C 0.8464(4) 0.09725(15) 0.4988(4) 0.0431(10) Uani 1.0 4 d .
C(2) C 0.7979(4) 0.11161(17) 0.6111(4) 0.0525(12) Uani 1.0 4 d .
C(3) C 0.6784(4) 0.09783(18) 0.6345(5) 0.0579(13) Uani 1.0 4 d .
C(4) C 0.6057(5) 0.06955(19) 0.5466(5) 0.0635(15) Uani 1.0 4 d .
C(5) C 0.6523(4) 0.0545(2) 0.4363(5) 0.0615(14) Uani 1.0 4 d .
C(6) C 0.7718(4) 0.06826(17) 0.4120(4) 0.0505(12) Uani 1.0 4 d .
C(7) C 0.9990(4) 0.18785(14) 0.4324(4) 0.0440(10) Uani 1.0 4 d .
C(8) C 0.9290(5) 0.22215(17) 0.4980(5) 0.0626(14) Uani 1.0 4 d .
C(9) C 0.9346(5) 0.27544(18) 0.4761(6) 0.0715(16) Uani 1.0 4 d .
C(10) C 1.0085(5) 0.29517(18) 0.3899(5) 0.0659(15) Uani 1.0 4 d .
C(11) C 1.0769(5) 0.26145(18) 0.3253(6) 0.0749(17) Uani 1.0 4 d .
C(12) C 1.0733(5) 0.20794(18) 0.3446(5) 0.0640(15) Uani 1.0 4 d .
C(13) C 1.0537(4) 0.08378(15) 0.3355(4) 0.0440(11) Uani 1.0 4 d .
C(14) C 0.9961(4) 0.09128(17) 0.2155(4) 0.0530(12) Uani 1.0 4 d .
C(15) C 1.0390(5) 0.06450(19) 0.1149(4) 0.0592(13) Uani 1.0 4 d .
C(16) C 1.1398(5) 0.03117(18) 0.1349(5) 0.0619(14) Uani 1.0 4 d .
C(17) C 1.1980(5) 0.02380(17) 0.2521(5) 0.0606(14) Uani 1.0 4 d .
C(18) C 1.1556(4) 0.04990(15) 0.3523(4) 0.0485(11) Uani 1.0 4 d .
C(19) C 1.1056(4) 0.10597(15) 0.6008(4) 0.0471(11) Uani 1.0 4 d .
C(20) C 1.2158(5) 0.13459(18) 0.6172(5) 0.0633(14) Uani 1.0 4 d .
C(21) C 1.3023(5) 0.1222(3) 0.7159(6) 0.0794(18) Uani 1.0 4 d .
C(22) C 1.2790(5) 0.0823(3) 0.7967(6) 0.0751(17) Uani 1.0 4 d .
C(23) C 1.1723(5) 0.0534(2) 0.7800(5) 0.0693(16) Uani 1.0 4 d .
C(24) C 1.0838(5) 0.06501(18) 0.6822(4) 0.0584(13) Uani 1.0 4 d .
C(25) C 0.6535(4) 0.16487(15) 0.0710(4) 0.0451(11) Uani 1.0 4 d .
C(26) C 0.6968(4) 0.1821(2) 0.1932(5) 0.0620(14) Uani 1.0 4 d .
C(27) C 0.6707(5) 0.2371(3) 0.1974(6) 0.0760(18) Uani 1.0 4 d .
C(28) C 0.6126(6) 0.2523(2) 0.0809(7) 0.0831(19) Uani 1.0 4 d .
C(29) C 0.6032(5) 0.20842(19) 0.0036(5) 0.0662(15) Uani 1.0 4 d .
C(30) C 0.3906(7) 0.1361(3) 0.1907(12) 0.117(3) Uani 1.0 4 d .
C(31) C 0.4180(6) 0.1656(5) 0.2996(8) 0.117(3) Uani 1.0 4 d .
C(32) C 0.3798(6) 0.2163(3) 0.2741(7) 0.089(3) Uani 1.0 4 d .
C(33) C 0.3296(5) 0.2180(3) 0.1513(7) 0.0814(19) Uani 1.0 4 d .
C(34) C 0.3365(5) 0.1687(3) 0.1022(7) 0.092(3) Uani 1.0 4 d .
H(1) H 0.8481 0.1311 0.6717 0.0629(16) Uiso 1.0 4 calc R
H(2) H 0.6462 0.1077 0.7109 0.0705(17) Uiso 1.0 4 calc R
H(3) H 0.5227 0.0604 0.5621 0.0765(18) Uiso 1.0 4 calc R
H(4) H 0.6019 0.0345 0.3768 0.0735 Uiso 1.0 4 calc R
H(5) H 0.8033 0.0579 0.3357 0.0606 Uiso 1.0 4 calc R
H(6) H 0.8772 0.2090 0.5584 0.0768(18) Uiso 1.0 4 calc R
H(7) H 0.8862 0.2988 0.5216 0.087(2) Uiso 1.0 4 calc R
H(8) H 1.0121 0.3320 0.3753 0.0795(18) Uiso 1.0 4 calc R
H(9) H 1.1286 0.2751 0.2653 0.092(2) Uiso 1.0 4 calc R
H(10) H 1.1214 0.1850 0.2978 0.0785(19) Uiso 1.0 4 calc R
H(11) H 0.9275 0.1147 0.2027 0.0637(16) Uiso 1.0 4 calc R
H(12) H 0.9994 0.0691 0.0332 0.0713(17) Uiso 1.0 4 calc R
H(13) H 1.1694 0.0129 0.0660 0.0753(18) Uiso 1.0 4 calc R
H(14) H 1.2674 0.0007 0.2640 0.0739(18) Uiso 1.0 4 calc R
H(15) H 1.1959 0.0448 0.4336 0.0583(15) Uiso 1.0 4 calc R
H(16) H 1.2318 0.1623 0.5614 0.0751(18) Uiso 1.0 4 calc R
H(17) H 1.3780 0.1415 0.7277 0.094(2) Uiso 1.0 4 calc R
H(18) H 1.3382 0.0747 0.8650 0.088(2) Uiso 1.0 4 calc R
H(19) H 1.1584 0.0252 0.8354 0.0820(19) Uiso 1.0 4 calc R
H(20) H 1.0089 0.0452 0.6709 0.0694(17) Uiso 1.0 4 calc R
H(21) H 0.7364 0.1613 0.2585 0.0749(18) Uiso 1.0 4 calc R
H(22) H 0.6883 0.2594 0.2675 0.093(3) Uiso 1.0 4 calc R
H(23) H 0.5842 0.2867 0.0590 0.102(3) Uiso 1.0 4 calc R
H(24) H 0.5674 0.2078 -0.0803 0.0806(19) Uiso 1.0 4 calc R
H(25) H 0.4055 0.0996 0.1810 0.144(4) Uiso 1.0 4 calc R
H(26) H 0.4545 0.1528 0.3773 0.142(4) Uiso 1.0 4 calc R
H(27) H 0.3854 0.2450 0.3311 0.109(3) Uiso 1.0 4 calc R
H(28) H 0.2952 0.2481 0.1089 0.098(3) Uiso 1.0 4 calc R
H(29) H 0.3084 0.1589 0.0193 0.111(3) Uiso 1.0 4 calc R
H(30) H 0.5167 -0.0182 0.2370 0.1074 Uiso 1.0 4 calc R
H(31) H 0.4013 0.0077 0.1470 0.1074 Uiso 1.0 4 calc R

loop_
_atom_site_aniso_label
_atom_site_aniso_U_11
_atom_site_aniso_U_22
_atom_site_aniso_U_33
_atom_site_aniso_U_12
_atom_site_aniso_U_13
_atom_site_aniso_U_23
Fe(1) 0.0443(3) 0.0482(4) 0.0648(4) 0.0010(3) 0.0141(3) -0.0013(3)
S(1) 0.0450(6) 0.0531(6) 0.0540(6) -0.0041(5) 0.0046(5) -0.0089(5)
P(1) 0.0373(5) 0.0395(5) 0.0469(6) 0.0017(4) 0.0053(4) -0.0025(5)
O(1) 0.0502(17) 0.079(3) 0.068(2) -0.0093(16) -0.0093(15) -0.0179(17)
O(2) 0.0517(17) 0.073(2) 0.075(2) -0.0037(15) 0.0208(16) -0.0202(17)
O(3) 0.075(3) 0.0572(19) 0.074(3) 0.0002(16) -0.0001(18) 0.0119(17)
O(4) 0.080(3) 0.073(3) 0.115(4) -0.007(2) 0.025(3) -0.021(3)
C(1) 0.0403(19) 0.043(2) 0.046(2) 0.0008(16) 0.0060(17) -0.0002(17)
C(2) 0.053(3) 0.056(3) 0.048(3) 0.0003(19) 0.0041(19) -0.003(2)
C(3) 0.055(3) 0.066(3) 0.055(3) 0.000(2) 0.019(2) 0.008(3)
C(4) 0.049(3) 0.070(3) 0.072(3) -0.007(3) 0.011(3) 0.022(3)
C(5) 0.049(3) 0.072(3) 0.062(3) -0.016(3) -0.001(2) 0.006(3)
C(6) 0.050(3) 0.057(3) 0.044(3) -0.0043(19) 0.0037(18) -0.0018(19)
C(7) 0.0402(19) 0.039(2) 0.054(3) 0.0048(16) 0.0095(17) -0.0019(17)
C(8) 0.065(3) 0.048(3) 0.080(4) 0.004(2) 0.032(3) -0.002(3)
C(9) 0.074(4) 0.046(3) 0.097(4) 0.011(3) 0.023(3) -0.006(3)
C(10) 0.062(3) 0.045(3) 0.092(4) 0.003(2) 0.012(3) 0.004(3)
C(11) 0.082(4) 0.049(3) 0.099(4) -0.001(3) 0.039(3) 0.011(3)
C(12) 0.062(3) 0.053(3) 0.081(4) 0.005(2) 0.032(3) -0.000(3)
C(13) 0.0385(19) 0.042(2) 0.051(3) 0.0014(16) 0.0059(17) -0.0041(18)
C(14) 0.046(3) 0.061(3) 0.053(3) 0.0060(19) 0.0054(19) -0.003(2)
C(15) 0.062(3) 0.070(3) 0.046(3) 0.001(3) 0.009(2) -0.007(3)
C(16) 0.068(3) 0.058(3) 0.063(3) 0.008(3) 0.021(3) -0.006(3)
C(17) 0.061(3) 0.050(3) 0.073(3) 0.017(2) 0.024(3) 0.004(3)
C(18) 0.044(2) 0.046(3) 0.056(3) 0.0056(17) 0.0057(18) 0.0052(19)
C(19) 0.041(2) 0.042(2) 0.058(3) -0.0004(16) -0.0009(18) -0.0096(18)
C(20) 0.054(3) 0.053(3) 0.081(4) -0.003(2) -0.007(3) -0.006(3)
C(21) 0.051(3) 0.081(4) 0.102(5) -0.000(3) -0.018(3) -0.022(4)
C(22) 0.066(4) 0.083(4) 0.072(4) 0.024(3) -0.022(3) -0.022(3)
C(23) 0.075(4) 0.074(4) 0.056(3) 0.017(3) -0.011(3) 0.004(3)
C(24) 0.060(3) 0.059(3) 0.054(3) -0.005(2) -0.004(2) -0.001(2)
C(25) 0.044(2) 0.047(3) 0.045(3) -0.0042(17) 0.0088(17) -0.0001(18)
C(26) 0.046(3) 0.078(4) 0.064(3) -0.000(3) 0.010(2) -0.014(3)
C(27) 0.059(3) 0.078(4) 0.094(4) -0.017(3) 0.026(3) -0.035(4)
C(28) 0.083(4) 0.050(3) 0.121(5) -0.004(3) 0.040(4) 0.002(3)
C(29) 0.070(3) 0.058(3) 0.073(4) 0.005(3) 0.021(3) 0.014(3)
C(30) 0.069(4) 0.055(4) 0.236(10) -0.004(3) 0.072(6) 0.010(5)
C(31) 0.061(4) 0.179(9) 0.115(6) 0.015(5) 0.029(4) 0.072(6)
C(32) 0.059(3) 0.119(6) 0.094(5) -0.013(4) 0.033(3) -0.043(4)
C(33) 0.054(3) 0.079(4) 0.112(5) 0.015(3) 0.011(3) 0.013(4)
C(34) 0.054(3) 0.110(5) 0.113(5) -0.016(4) 0.021(4) -0.044(5)

loop_
_atom_type_symbol
_atom_type_description
_atom_type_scat_dispersion_real
_atom_type_scat_dispersion_imag
_atom_type_scat_source
Fe Fe 0.3463 0.8444
;
International Tables for Crystallography
(1992, Vol. C, Tables 4.2.6.8 and 6.1.1.4)
;
S S 0.1246 0.1234
;
International Tables for Crystallography
(1992, Vol. C, Tables 4.2.6.8 and 6.1.1.4)
;
P P 0.1023 0.0942
;
International Tables for Crystallography
(1992, Vol. C, Tables 4.2.6.8 and 6.1.1.4)
;
O O 0.0106 0.0060
;
International Tables for Crystallography
(1992, Vol. C, Tables 4.2.6.8 and 6.1.1.4)
;
C C 0.0033 0.0016
;
International Tables for Crystallography
(1992, Vol. C, Tables 4.2.6.8 and 6.1.1.4)
;
H H 0.0000 0.0000
;
International Tables for Crystallography
(1992, Vol. C, Table 6.1.1.4)
;

loop_
_geom_angle_atom_site_label_1
_geom_angle_atom_site_label_2
_geom_angle_atom_site_label_3
_geom_angle
_geom_angle_publ_flag
C(25) Fe(1) C(26) 41.14(18) yes
C(25) Fe(1) C(27) 68.4(2) yes
C(25) Fe(1) C(28) 68.0(2) yes
C(25) Fe(1) C(29) 40.59(18) yes
C(25) Fe(1) C(30) 108.5(3) yes
C(25) Fe(1) C(31) 130.4(3) yes
C(25) Fe(1) C(32) 168.9(3) yes
C(25) Fe(1) C(33) 149.1(3) yes
C(25) Fe(1) C(34) 117.0(3) yes
C(26) Fe(1) C(27) 41.0(2) yes
C(26) Fe(1) C(28) 68.6(3) yes
C(26) Fe(1) C(29) 68.6(2) yes
C(26) Fe(1) C(30) 118.7(3) yes
C(26) Fe(1) C(31) 109.9(3) yes
C(26) Fe(1) C(32) 130.8(3) yes
C(26) Fe(1) C(33) 168.9(3) yes
C(26) Fe(1) C(34) 150.5(3) yes
C(27) Fe(1) C(28) 40.2(3) yes
C(27) Fe(1) C(29) 67.5(3) yes
C(27) Fe(1) C(30) 153.0(4) yes
C(27) Fe(1) C(31) 119.9(3) yes
C(27) Fe(1) C(32) 110.5(3) yes
C(27) Fe(1) C(33) 130.4(3) yes
C(27) Fe(1) C(34) 167.1(3) yes
C(28) Fe(1) C(29) 39.8(3) yes
C(28) Fe(1) C(30) 165.6(4) yes
C(28) Fe(1) C(31) 152.0(4) yes
C(28) Fe(1) C(32) 118.8(3) yes
C(28) Fe(1) C(33) 109.0(3) yes
C(28) Fe(1) C(34) 128.9(3) yes
C(29) Fe(1) C(30) 128.6(4) yes
C(29) Fe(1) C(31) 167.8(4) yes
C(29) Fe(1) C(32) 150.2(3) yes
C(29) Fe(1) C(33) 117.0(3) yes
C(29) Fe(1) C(34) 108.3(3) yes
C(30) Fe(1) C(31) 40.5(5) yes
C(30) Fe(1) C(32) 67.1(4) yes
C(30) Fe(1) C(33) 66.3(3) yes
C(30) Fe(1) C(34) 39.0(4) yes
C(31) Fe(1) C(32) 39.7(4) yes
C(31) Fe(1) C(33) 66.8(3) yes
C(31) Fe(1) C(34) 66.6(3) yes
C(32) Fe(1) C(33) 39.9(3) yes
C(32) Fe(1) C(34) 66.6(3) yes
C(33) Fe(1) C(34) 39.4(3) yes
O(1) S(1) O(2) 112.9(2) yes
O(1) S(1) O(3) 113.3(2) yes
O(1) S(1) C(25) 105.27(19) yes
O(2) S(1) O(3) 113.7(2) yes
O(2) S(1) C(25) 104.32(19) yes
O(3) S(1) C(25) 106.3(2) yes
C(1) P(1) C(7) 110.34(18) yes
C(1) P(1) C(13) 111.73(18) yes
C(1) P(1) C(19) 108.69(19) yes
C(7) P(1) C(13) 108.79(19) yes
C(7) P(1) C(19) 108.86(18) yes
C(13) P(1) C(19) 108.36(18) yes
P(1) C(1) C(2) 120.2(3) yes
P(1) C(1) C(6) 121.0(3) yes
C(2) C(1) C(6) 118.7(4) yes
C(1) C(2) C(3) 120.7(4) yes
C(2) C(3) C(4) 119.6(5) yes
C(3) C(4) C(5) 120.5(5) yes
C(4) C(5) C(6) 120.2(5) yes
C(1) C(6) C(5) 120.3(4) yes
P(1) C(7) C(8) 120.6(4) yes
P(1) C(7) C(12) 120.4(3) yes
C(8) C(7) C(12) 118.9(4) yes
C(7) C(8) C(9) 120.1(5) yes
C(8) C(9) C(10) 120.9(5) yes
C(9) C(10) C(11) 119.0(5) yes
C(10) C(11) C(12) 121.7(6) yes
C(7) C(12) C(11) 119.5(5) yes
P(1) C(13) C(14) 120.3(3) yes
P(1) C(13) C(18) 120.4(3) yes
C(14) C(13) C(18) 119.3(4) yes
C(13) C(14) C(15) 120.0(4) yes
C(14) C(15) C(16) 119.2(4) yes
C(15) C(16) C(17) 121.3(5) yes
C(16) C(17) C(18) 119.8(5) yes
C(13) C(18) C(17) 120.3(4) yes
P(1) C(19) C(20) 119.3(4) yes
P(1) C(19) C(24) 120.6(3) yes
C(20) C(19) C(24) 119.9(4) yes
C(19) C(20) C(21) 119.3(5) yes
C(20) C(21) C(22) 120.3(5) yes
C(21) C(22) C(23) 120.8(5) yes
C(22) C(23) C(24) 120.1(5) yes
C(19) C(24) C(23) 119.6(5) yes
Fe(1) C(25) S(1) 132.3(3) yes
Fe(1) C(25) C(26) 70.0(3) yes
Fe(1) C(25) C(29) 70.4(3) yes
S(1) C(25) C(26) 126.8(4) yes
S(1) C(25) C(29) 124.3(4) yes
C(26) C(25) C(29) 108.3(4) yes
Fe(1) C(26) C(25) 68.8(3) yes
Fe(1) C(26) C(27) 69.8(3) yes
C(25) C(26) C(27) 106.3(5) yes
Fe(1) C(27) C(26) 69.2(3) yes
Fe(1) C(27) C(28) 69.9(4) yes
C(26) C(27) C(28) 108.4(5) yes
Fe(1) C(28) C(27) 69.9(4) yes
Fe(1) C(28) C(29) 69.9(4) yes
C(27) C(28) C(29) 108.4(5) yes
Fe(1) C(29) C(25) 69.0(3) yes
Fe(1) C(29) C(28) 70.3(4) yes
C(25) C(29) C(28) 108.6(5) yes
Fe(1) C(30) C(31) 69.6(5) yes
Fe(1) C(30) C(34) 70.7(5) yes
C(31) C(30) C(34) 107.7(7) yes
Fe(1) C(31) C(30) 69.9(5) yes
Fe(1) C(31) C(32) 70.2(5) yes
C(30) C(31) C(32) 107.4(7) yes
Fe(1) C(32) C(31) 70.1(5) yes
Fe(1) C(32) C(33) 70.1(4) yes
C(31) C(32) C(33) 107.8(7) yes
Fe(1) C(33) C(32) 70.0(4) yes
Fe(1) C(33) C(34) 70.5(4) yes
C(32) C(33) C(34) 108.1(6) yes
Fe(1) C(34) C(30) 70.3(4) yes
Fe(1) C(34) C(33) 70.1(4) yes
C(30) C(34) C(33) 109.0(7) yes
H(30) O(4) H(31) 120.005 no
C(1) C(2) H(1) 119.616 no
C(3) C(2) H(1) 119.683 no
C(2) C(3) H(2) 120.198 no
C(4) C(3) H(2) 120.197 no
C(3) C(4) H(3) 119.788 no
C(5) C(4) H(3) 119.708 no
C(4) C(5) H(4) 119.925 no
C(6) C(5) H(4) 119.850 no
C(1) C(6) H(5) 119.868 no
C(5) C(6) H(5) 119.865 no
C(7) C(8) H(6) 119.953 no
C(9) C(8) H(6) 119.948 no
C(8) C(9) H(7) 119.563 no
C(10) C(9) H(7) 119.559 no
C(9) C(10) H(8) 120.519 no
C(11) C(10) H(8) 120.519 no
C(10) C(11) H(9) 119.145 no
C(12) C(11) H(9) 119.177 no
C(7) C(12) H(10) 120.241 no
C(11) C(12) H(10) 120.257 no
C(13) C(14) H(11) 119.981 no
C(15) C(14) H(11) 120.001 no
C(14) C(15) H(12) 120.363 no
C(16) C(15) H(12) 120.398 no
C(15) C(16) H(13) 119.302 no
C(17) C(16) H(13) 119.353 no
C(16) C(17) H(14) 120.086 no
C(18) C(17) H(14) 120.133 no
C(13) C(18) H(15) 119.837 no
C(17) C(18) H(15) 119.815 no
C(19) C(20) H(16) 120.334 no
C(21) C(20) H(16) 120.385 no
C(20) C(21) H(17) 119.783 no
C(22) C(21) H(17) 119.871 no
C(21) C(22) H(18) 119.554 no
C(23) C(22) H(18) 119.618 no
C(22) C(23) H(19) 119.941 no
C(24) C(23) H(19) 120.002 no
C(19) C(24) H(20) 120.209 no
C(23) C(24) H(20) 120.219 no
Fe(1) C(26) H(21) 126.828 no
C(25) C(26) H(21) 126.844 no
C(27) C(26) H(21) 126.882 no
Fe(1) C(27) H(22) 125.802 no
C(26) C(27) H(22) 125.723 no
C(28) C(27) H(22) 125.821 no
Fe(1) C(28) H(23) 125.838 no
C(27) C(28) H(23) 125.807 no
C(29) C(28) H(23) 125.821 no
Fe(1) C(29) H(24) 125.682 no
C(25) C(29) H(24) 125.681 no
C(28) C(29) H(24) 125.678 no
Fe(1) C(30) H(25) 126.168 no
C(31) C(30) H(25) 126.219 no
C(34) C(30) H(25) 126.050 no
Fe(1) C(31) H(26) 126.342 no
C(30) C(31) H(26) 126.235 no
C(32) C(31) H(26) 126.346 no
Fe(1) C(32) H(27) 126.109 no
C(31) C(32) H(27) 126.146 no
C(33) C(32) H(27) 126.091 no
Fe(1) C(33) H(28) 125.832 no
C(32) C(33) H(28) 125.989 no
C(34) C(33) H(28) 125.927 no
Fe(1) C(34) H(29) 125.413 no
C(30) C(34) H(29) 125.526 no
C(33) C(34) H(29) 125.430 no

loop_
_geom_bond_atom_site_label_1
_geom_bond_atom_site_label_2
_geom_bond_distance
_geom_bond_publ_flag
Fe(1) C(25) 2.019(4) yes
Fe(1) C(26) 2.036(5) yes
Fe(1) C(27) 2.043(6) yes
Fe(1) C(28) 2.043(6) yes
Fe(1) C(29) 2.037(6) yes
Fe(1) C(30) 2.025(7) yes
Fe(1) C(31) 2.022(9) yes
Fe(1) C(32) 2.023(7) yes
Fe(1) C(33) 2.025(6) yes
Fe(1) C(34) 2.030(6) yes
S(1) O(1) 1.448(4) yes
S(1) O(2) 1.446(4) yes
S(1) O(3) 1.452(4) yes
S(1) C(25) 1.766(4) yes
P(1) C(1) 1.792(4) yes
P(1) C(7) 1.802(4) yes
P(1) C(13) 1.792(4) yes
P(1) C(19) 1.799(4) yes
C(1) C(2) 1.400(6) yes
C(1) C(6) 1.389(6) yes
C(2) C(3) 1.375(7) yes
C(3) C(4) 1.378(7) yes
C(4) C(5) 1.377(7) yes
C(5) C(6) 1.377(7) yes
C(7) C(8) 1.382(7) yes
C(7) C(12) 1.383(7) yes
C(8) C(9) 1.378(7) yes
C(9) C(10) 1.365(8) yes
C(10) C(11) 1.356(8) yes
C(11) C(12) 1.378(7) yes
C(13) C(14) 1.395(6) yes
C(13) C(18) 1.394(6) yes
C(14) C(15) 1.387(7) yes
C(15) C(16) 1.379(7) yes
C(16) C(17) 1.371(7) yes
C(17) C(18) 1.373(7) yes
C(19) C(20) 1.390(6) yes
C(19) C(24) 1.392(6) yes
C(20) C(21) 1.387(8) yes
C(21) C(22) 1.371(9) yes
C(22) C(23) 1.363(8) yes
C(23) C(24) 1.390(7) yes
C(25) C(26) 1.425(6) yes
C(25) C(29) 1.407(7) yes
C(26) C(27) 1.428(8) yes
C(27) C(28) 1.405(9) yes
C(28) C(29) 1.390(8) yes
C(30) C(31) 1.401(14) yes
C(30) C(34) 1.355(12) yes
C(31) C(32) 1.375(14) yes
C(32) C(33) 1.383(10) yes
C(33) C(34) 1.366(10) yes
O(4) H(30) 0.950 no
O(4) H(31) 0.950 no
C(2) H(1) 0.950 no
C(3) H(2) 0.950 no
C(4) H(3) 0.950 no
C(5) H(4) 0.950 no
C(6) H(5) 0.950 no
C(8) H(6) 0.950 no
C(9) H(7) 0.950 no
C(10) H(8) 0.950 no
C(11) H(9) 0.950 no
C(12) H(10) 0.950 no
C(14) H(11) 0.950 no
C(15) H(12) 0.950 no
C(16) H(13) 0.950 no
C(17) H(14) 0.950 no
C(18) H(15) 0.950 no
C(20) H(16) 0.950 no
C(21) H(17) 0.950 no
C(22) H(18) 0.950 no
C(23) H(19) 0.950 no
C(24) H(20) 0.950 no
C(26) H(21) 0.950 no
C(27) H(22) 0.950 no
C(28) H(23) 0.950 no
C(29) H(24) 0.950 no
C(30) H(25) 0.950 no
C(31) H(26) 0.950 no
C(32) H(27) 0.950 no
C(33) H(28) 0.950 no
C(34) H(29) 0.950 no

loop_
_geom_contact_atom_site_label_1
_geom_contact_atom_site_label_2
_geom_contact_distance
_geom_contact_publ_flag
_geom_contact_site_symmetry_2
O(1) O(4) 3.682(6) no .
O(1) O(4) 2.830(5) no 3_655
O(1) C(3) 3.384(6) no 1_554
O(1) C(21) 3.538(7) no 1_454
O(1) C(22) 3.289(6) no 1_454
O(2) C(2) 3.538(6) no 1_554
O(2) C(3) 3.407(6) no 1_554
O(2) C(9) 3.330(6) no 4_554
O(2) C(10) 3.457(6) no 4_554
O(2) C(14) 3.578(5) no .
O(2) C(15) 3.342(6) no .
O(3) O(4) 2.818(6) no .
O(3) C(5) 3.595(6) no .
O(3) C(6) 3.303(6) no .
O(3) C(14) 3.433(6) no .
O(3) C(23) 3.529(7) no 3_756
O(4) O(1) 3.682(6) no .
O(4) O(1) 2.830(5) no 3_655
O(4) O(3) 2.818(6) no .
O(4) C(5) 3.368(6) no .
O(4) C(17) 3.279(7) no 1_455
O(4) C(22) 3.412(7) no 3_756
O(4) C(30) 3.416(8) no .
C(2) O(2) 3.538(6) no 1_556
C(3) O(1) 3.384(6) no 1_556
C(3) O(2) 3.407(6) no 1_556
C(3) C(17) 3.543(7) no 3_756
C(5) O(3) 3.595(6) no .
C(5) O(4) 3.368(6) no .
C(6) O(3) 3.303(6) no .
C(8) C(28) 3.646(8) no 4_555
C(9) O(2) 3.330(6) no 4_555
C(9) C(25) 3.603(7) no 4_555
C(9) C(29) 3.622(8) no 4_555
C(10) O(2) 3.457(6) no 4_555
C(11) C(32) 3.538(9) no 1_655
C(11) C(33) 3.596(9) no 1_655
C(12) C(32) 3.448(8) no 1_655
C(12) C(33) 3.593(8) no 1_655
C(14) O(2) 3.578(5) no .
C(14) O(3) 3.433(6) no .
C(15) O(2) 3.342(6) no .
C(17) O(4) 3.279(7) no 1_655
C(17) C(3) 3.543(7) no 3_756
C(17) C(30) 3.621(9) no 1_655
C(21) O(1) 3.538(7) no 1_656
C(22) O(1) 3.289(6) no 1_656
C(22) O(4) 3.412(7) no 3_756
C(23) O(3) 3.529(7) no 3_756
C(25) C(9) 3.603(7) no 4_554
C(27) C(29) 3.694(9) no 4_555
C(28) C(8) 3.646(8) no 4_554
C(29) C(9) 3.622(8) no 4_554
C(29) C(27) 3.694(9) no 4_554
C(30) O(4) 3.416(8) no .
C(30) C(17) 3.621(9) no 1_455
C(32) C(11) 3.538(9) no 1_455
C(32) C(12) 3.448(8) no 1_455
C(33) C(11) 3.596(9) no 1_455
C(33) C(12) 3.593(8) no 1_455
S(1) H(2) 3.1457 no 1_554
S(1) H(7) 3.3576 no 4_554
S(1) H(11) 3.2965 no .
S(1) H(12) 3.5469 no .
S(1) H(13) 3.4800 no 3_755
S(1) H(31) 3.3193 no 3_655
P(1) H(21) 3.6179 no .
O(1) H(2) 2.4956 no 1_554
O(1) H(14) 3.6469 no 3_755
O(1) H(17) 3.0503 no 1_454
O(1) H(18) 2.5372 no 1_454
O(1) H(30) 2.6547 no 3_655
O(1) H(31) 2.6857 no 3_655
O(2) H(1) 3.0478 no 1_554
O(2) H(2) 2.7924 no 1_554
O(2) H(7) 2.6796 no 4_554
O(2) H(8) 2.9518 no 4_554
O(2) H(11) 3.0794 no .
O(2) H(12) 2.5982 no .
O(2) H(13) 3.1393 no 3_755
O(2) H(14) 3.5727 no 3_755
O(2) H(31) 3.6895 no 3_655
O(3) H(4) 3.2179 no .
O(3) H(5) 2.6349 no .
O(3) H(11) 2.9231 no .
O(3) H(12) 3.4611 no .
O(3) H(13) 3.1884 no 3_755
O(3) H(18) 3.6030 no 3_756
O(3) H(19) 2.8528 no 3_756
O(3) H(30) 3.2371 no .
O(3) H(31) 3.5175 no .
O(3) H(31) 3.3984 no 3_655
O(4) H(2) 3.5177 no 3_656
O(4) H(3) 3.2815 no 3_656
O(4) H(4) 2.4563 no .
O(4) H(13) 3.5235 no 1_455
O(4) H(14) 2.5939 no 1_455
O(4) H(18) 2.8992 no 3_756
O(4) H(25) 2.4804 no .
C(1) H(21) 3.1942 no .
C(2) H(14) 3.2582 no 3_756
C(2) H(23) 3.4754 no 4_555
C(3) H(14) 2.7766 no 3_756
C(3) H(17) 3.6331 no 1_455
C(3) H(23) 3.1912 no 4_555
C(3) H(30) 3.2988 no 3_656
C(4) H(4) 3.6018 no 3_656
C(4) H(14) 2.9557 no 3_756
C(4) H(15) 3.6037 no 3_756
C(4) H(23) 3.6683 no 4_555
C(4) H(26) 3.1532 no .
C(4) H(30) 3.0553 no 3_656
C(5) H(3) 3.4768 no 3_656
C(5) H(14) 3.5507 no 3_756
C(5) H(15) 3.2588 no 3_756
C(5) H(21) 3.4831 no .
C(5) H(26) 3.3106 no .
C(5) H(30) 3.0999 no .
C(6) H(15) 3.3236 no 3_756
C(6) H(19) 3.6883 no 3_756
C(6) H(21) 2.8918 no .
C(7) H(21) 3.3229 no .
C(8) H(9) 3.4391 no 4_555
C(8) H(21) 3.5238 no .
C(8) H(22) 3.5584 no .
C(9) H(22) 3.3484 no .
C(10) H(1) 3.3634 no 4_554
C(10) H(22) 3.6961 no .
C(10) H(29) 3.5991 no 4_655
C(11) H(6) 3.5172 no 4_554
C(11) H(27) 3.3395 no 1_655
C(11) H(28) 3.4527 no 1_655
C(11) H(28) 3.6954 no 4_655
C(12) H(27) 3.5004 no 1_655
C(13) H(20) 3.3486 no 3_756
C(14) H(7) 3.6265 no 4_554
C(14) H(19) 3.4200 no 3_756
C(14) H(20) 3.6812 no 3_756
C(14) H(21) 3.3755 no .
C(15) H(8) 3.6766 no 4_554
C(15) H(13) 3.4576 no 3_755
C(15) H(19) 3.5047 no 1_554
C(15) H(19) 3.1915 no 3_756
C(15) H(20) 3.6778 no 3_756
C(16) H(12) 3.3998 no 3_755
C(16) H(19) 3.2407 no 1_554
C(16) H(19) 3.5505 no 3_756
C(16) H(20) 3.3491 no 3_756
C(16) H(25) 3.3474 no 1_655
C(16) H(31) 2.8677 no 1_655
C(17) H(20) 3.0014 no 3_756
C(17) H(25) 3.0920 no 1_655
C(17) H(30) 3.6059 no 1_655
C(17) H(31) 2.5749 no 1_655
C(18) H(20) 2.9946 no 3_756
C(18) H(25) 3.6075 no 1_655
C(19) H(8) 3.5597 no 4_555
C(19) H(9) 3.5025 no 4_555
C(20) H(9) 2.9889 no 4_555
C(20) H(28) 3.1082 no 4_655
C(21) H(3) 3.3854 no 1_655
C(21) H(9) 3.2807 no 4_555
C(21) H(27) 3.6826 no 4_655
C(21) H(28) 3.4935 no 4_655
C(21) H(29) 3.3818 no 1_656
C(21) H(30) 3.2988 no 3_756
C(22) H(13) 3.6636 no 1_556
C(22) H(29) 3.0781 no 1_656
C(22) H(30) 2.7833 no 3_756
C(23) H(5) 3.1110 no 3_756
C(23) H(8) 3.5798 no 4_555
C(23) H(12) 3.4403 no 1_556
C(23) H(13) 3.2401 no 1_556
C(23) H(30) 3.4809 no 3_756
C(24) H(5) 3.3655 no 3_756
C(24) H(8) 3.4679 no 4_555
C(25) H(7) 2.7594 no 4_554
C(25) H(11) 3.4083 no .
C(26) H(5) 3.6535 no .
C(26) H(7) 2.8967 no 4_554
C(26) H(11) 3.0093 no .
C(27) H(6) 3.0955 no 4_554
C(27) H(7) 3.2368 no 4_554
C(27) H(24) 3.0544 no 4_555
C(28) H(6) 3.0393 no 4_554
C(28) H(7) 3.3251 no 4_554
C(28) H(22) 3.5381 no 4_554
C(28) H(26) 3.5897 no 4_554
C(28) H(27) 3.4758 no 4_554
C(29) H(6) 3.6267 no 4_554
C(29) H(7) 3.0382 no 4_554
C(29) H(22) 2.8821 no 4_554
C(29) H(27) 3.0986 no 4_554
C(30) H(10) 3.4351 no 1_455
C(30) H(31) 3.3039 no .
C(31) H(10) 3.2254 no 1_455
C(31) H(16) 3.5834 no 1_455
C(31) H(23) 3.4048 no 4_555
C(32) H(9) 3.0811 no 1_455
C(32) H(10) 2.9209 no 1_455
C(32) H(17) 3.6507 no 4_454
C(32) H(23) 3.6159 no 4_555
C(32) H(24) 3.1168 no 4_555
C(33) H(9) 2.9520 no 1_455
C(33) H(10) 2.9611 no 1_455
C(33) H(16) 3.3386 no 4_454
C(33) H(17) 3.6943 no 4_454
C(33) H(27) 3.6607 no 4_554
C(34) H(10) 3.2756 no 1_455
C(34) H(18) 3.4932 no 1_454
H(1) O(2) 3.0478 no 1_556
H(1) C(10) 3.3634 no 4_555
H(1) H(8) 2.8521 no 4_555
H(1) H(14) 3.6621 no 3_756
H(1) H(22) 3.4734 no 4_555
H(1) H(23) 3.6511 no 4_555
H(2) S(1) 3.1457 no 1_556
H(2) O(1) 2.4956 no 1_556
H(2) O(2) 2.7924 no 1_556
H(2) O(4) 3.5177 no 3_656
H(2) H(14) 2.9173 no 3_756
H(2) H(17) 3.0284 no 1_455
H(2) H(22) 3.4572 no 4_555
H(2) H(23) 3.1846 no 4_555
H(2) H(24) 3.5402 no 1_556
H(2) H(30) 2.9547 no 3_656
H(2) H(31) 3.3670 no 3_656
H(3) O(4) 3.2815 no 3_656
H(3) C(5) 3.4768 no 3_656
H(3) C(21) 3.3854 no 1_455
H(3) H(3) 3.3684 no 3_656
H(3) H(4) 2.8638 no 3_656
H(3) H(14) 3.2097 no 3_756
H(3) H(15) 3.6888 no 1_455
H(3) H(17) 3.2087 no 1_455
H(3) H(26) 3.1238 no .
H(3) H(30) 2.4762 no 3_656
H(3) H(31) 3.6050 no 3_656
H(4) O(3) 3.2179 no .
H(4) O(4) 2.4563 no .
H(4) C(4) 3.6018 no 3_656
H(4) H(3) 2.8638 no 3_656
H(4) H(15) 3.4943 no 3_756
H(4) H(25) 3.2992 no .
H(4) H(26) 3.4016 no .
H(4) H(30) 2.1596 no .
H(4) H(31) 3.2138 no .
H(5) O(3) 2.6349 no .
H(5) C(23) 3.1110 no 3_756
H(5) C(24) 3.3655 no 3_756
H(5) C(26) 3.6535 no .
H(5) H(15) 3.5999 no 3_756
H(5) H(19) 2.8528 no 3_756
H(5) H(20) 3.3140 no 3_756
H(5) H(21) 2.8334 no .
H(6) C(11) 3.5172 no 4_555
H(6) C(27) 3.0955 no 4_555
H(6) C(28) 3.0393 no 4_555
H(6) C(29) 3.6267 no 4_555
H(6) H(9) 3.3791 no 4_555
H(6) H(21) 3.6494 no .
H(6) H(22) 3.2497 no 4_555
H(6) H(23) 3.1527 no 4_555
H(7) S(1) 3.3576 no 4_555
H(7) O(2) 2.6796 no 4_555
H(7) C(14) 3.6265 no 4_555
H(7) C(25) 2.7594 no 4_555
H(7) C(26) 2.8967 no 4_555
H(7) C(27) 3.2368 no 4_555
H(7) C(28) 3.3251 no 4_555
H(7) C(29) 3.0382 no 4_555
H(7) H(11) 2.9460 no 4_555
H(7) H(12) 3.5742 no 4_555
H(7) H(21) 3.2807 no 4_555
H(7) H(22) 3.4651 no .
H(7) H(24) 3.5151 no 4_555
H(8) O(2) 2.9518 no 4_555
H(8) C(15) 3.6766 no 4_555
H(8) C(19) 3.5597 no 4_554
H(8) C(23) 3.5798 no 4_554
H(8) C(24) 3.4679 no 4_554
H(8) H(1) 2.8521 no 4_554
H(8) H(12) 3.0442 no 4_555
H(8) H(29) 3.4320 no 4_655
H(9) C(8) 3.4391 no 4_554
H(9) C(19) 3.5025 no 4_554
H(9) C(20) 2.9889 no 4_554
H(9) C(21) 3.2807 no 4_554
H(9) C(32) 3.0811 no 1_655
H(9) C(33) 2.9520 no 1_655
H(9) H(6) 3.3791 no 4_554
H(9) H(16) 2.9932 no 4_554
H(9) H(17) 3.4694 no 4_554
H(9) H(27) 2.8963 no 1_655
H(9) H(28) 2.6453 no 1_655
H(9) H(29) 3.6222 no 4_655
H(10) C(30) 3.4351 no 1_655
H(10) C(31) 3.2254 no 1_655
H(10) C(32) 2.9209 no 1_655
H(10) C(33) 2.9611 no 1_655
H(10) C(34) 3.2756 no 1_655
H(10) H(27) 3.2166 no 1_655
H(10) H(28) 3.2868 no 1_655
H(11) S(1) 3.2965 no .
H(11) O(2) 3.0794 no .
H(11) O(3) 2.9231 no .
H(11) C(25) 3.4083 no .
H(11) C(26) 3.0093 no .
H(11) H(7) 2.9460 no 4_554
H(11) H(19) 3.6935 no 3_756
H(11) H(21) 2.4868 no .
H(12) S(1) 3.5469 no .
H(12) O(2) 2.5982 no .
H(12) O(3) 3.4611 no .
H(12) C(16) 3.3998 no 3_755
H(12) C(23) 3.4403 no 1_554
H(12) H(7) 3.5742 no 4_554
H(12) H(8) 3.0442 no 4_554
H(12) H(12) 3.5886 no 3_755
H(12) H(13) 2.9097 no 3_755
H(12) H(19) 3.0456 no 1_554
H(12) H(19) 3.3199 no 3_756
H(13) S(1) 3.4800 no 3_755
H(13) O(2) 3.1393 no 3_755
H(13) O(3) 3.1884 no 3_755
H(13) O(4) 3.5235 no 1_655
H(13) C(15) 3.4576 no 3_755
H(13) C(22) 3.6636 no 1_554
H(13) C(23) 3.2401 no 1_554
H(13) H(12) 2.9097 no 3_755
H(13) H(18) 3.3259 no 1_554
H(13) H(19) 2.4881 no 1_554
H(13) H(25) 3.5083 no 1_655
H(13) H(31) 2.5755 no 1_655
H(14) O(1) 3.6469 no 3_755
H(14) O(2) 3.5727 no 3_755
H(14) O(4) 2.5939 no 1_655
H(14) C(2) 3.2582 no 3_756
H(14) C(3) 2.7766 no 3_756
H(14) C(4) 2.9557 no 3_756
H(14) C(5) 3.5507 no 3_756
H(14) H(1) 3.6621 no 3_756
H(14) H(2) 2.9173 no 3_756
H(14) H(3) 3.2097 no 3_756
H(14) H(20) 3.3193 no 3_756
H(14) H(25) 3.0885 no 1_655
H(14) H(30) 2.7615 no 1_655
H(14) H(31) 1.9947 no 1_655
H(15) C(4) 3.6037 no 3_756
H(15) C(5) 3.2588 no 3_756
H(15) C(6) 3.3236 no 3_756
H(15) H(3) 3.6888 no 1_655
H(15) H(4) 3.4943 no 3_756
H(15) H(5) 3.5999 no 3_756
H(15) H(20) 3.3073 no 3_756
H(16) C(31) 3.5834 no 1_655
H(16) C(33) 3.3386 no 4_655
H(16) H(9) 2.9932 no 4_555
H(16) H(26) 3.2366 no 1_655
H(16) H(28) 2.4221 no 4_655
H(17) O(1) 3.0503 no 1_656
H(17) C(3) 3.6331 no 1_655
H(17) C(32) 3.6507 no 4_655
H(17) C(33) 3.6943 no 4_655
H(17) H(2) 3.0284 no 1_655
H(17) H(3) 3.2087 no 1_655
H(17) H(9) 3.4694 no 4_555
H(17) H(23) 3.4915 no 4_655
H(17) H(24) 3.2476 no 1_656
H(17) H(27) 3.0924 no 4_655
H(17) H(28) 3.1815 no 4_655
H(17) H(29) 3.3067 no 1_656
H(17) H(30) 3.3464 no 3_756
H(18) O(1) 2.5372 no 1_656
H(18) O(3) 3.6030 no 3_756
H(18) O(4) 2.8992 no 3_756
H(18) C(34) 3.4932 no 1_656
H(18) H(13) 3.3259 no 1_556
H(18) H(25) 3.4663 no 1_656
H(18) H(29) 2.7409 no 1_656
H(18) H(30) 2.4465 no 3_756
H(18) H(31) 3.4913 no 1_656
H(18) H(31) 3.5093 no 3_756
H(19) O(3) 2.8528 no 3_756
H(19) C(6) 3.6883 no 3_756
H(19) C(14) 3.4200 no 3_756
H(19) C(15) 3.5047 no 1_556
H(19) C(15) 3.1915 no 3_756
H(19) C(16) 3.2407 no 1_556
H(19) C(16) 3.5505 no 3_756
H(19) H(5) 2.8528 no 3_756
H(19) H(11) 3.6935 no 3_756
H(19) H(12) 3.0456 no 1_556
H(19) H(12) 3.3199 no 3_756
H(19) H(13) 2.4881 no 1_556
H(19) H(30) 3.6452 no 3_756
H(20) C(13) 3.3486 no 3_756
H(20) C(14) 3.6812 no 3_756
H(20) C(15) 3.6778 no 3_756
H(20) C(16) 3.3491 no 3_756
H(20) C(17) 3.0014 no 3_756
H(20) C(18) 2.9946 no 3_756
H(20) H(5) 3.3140 no 3_756
H(20) H(14) 3.3193 no 3_756
H(20) H(15) 3.3073 no 3_756
H(21) P(1) 3.6179 no .
H(21) C(1) 3.1942 no .
H(21) C(5) 3.4831 no .
H(21) C(6) 2.8918 no .
H(21) C(7) 3.3229 no .
H(21) C(8) 3.5238 no .
H(21) C(14) 3.3755 no .
H(21) H(5) 2.8334 no .
H(21) H(6) 3.6494 no .
H(21) H(7) 3.2807 no 4_554
H(21) H(11) 2.4868 no .
H(22) C(8) 3.5584 no .
H(22) C(9) 3.3484 no .
H(22) C(10) 3.6961 no .
H(22) C(28) 3.5381 no 4_555
H(22) C(29) 2.8821 no 4_555
H(22) H(1) 3.4734 no 4_554
H(22) H(2) 3.4572 no 4_554
H(22) H(6) 3.2497 no 4_554
H(22) H(7) 3.4651 no .
H(22) H(23) 3.6040 no 4_555
H(22) H(24) 2.3240 no 4_555
H(23) C(2) 3.4754 no 4_554
H(23) C(3) 3.1912 no 4_554
H(23) C(4) 3.6683 no 4_554
H(23) C(31) 3.4048 no 4_554
H(23) C(32) 3.6159 no 4_554
H(23) H(1) 3.6511 no 4_554
H(23) H(2) 3.1846 no 4_554
H(23) H(6) 3.1527 no 4_554
H(23) H(17) 3.4915 no 4_454
H(23) H(22) 3.6040 no 4_554
H(23) H(26) 2.7694 no 4_554
H(23) H(27) 3.2150 no 4_554
H(24) C(27) 3.0544 no 4_554
H(24) C(32) 3.1168 no 4_554
H(24) H(2) 3.5402 no 1_554
H(24) H(7) 3.5151 no 4_554
H(24) H(17) 3.2476 no 1_454
H(24) H(22) 2.3240 no 4_554
H(24) H(27) 2.4222 no 4_554
H(25) O(4) 2.4804 no .
H(25) C(16) 3.3474 no 1_455
H(25) C(17) 3.0920 no 1_455
H(25) C(18) 3.6075 no 1_455
H(25) H(4) 3.2992 no .
H(25) H(13) 3.5083 no 1_455
H(25) H(14) 3.0885 no 1_455
H(25) H(18) 3.4663 no 1_454
H(25) H(30) 3.2630 no .
H(25) H(31) 2.3661 no .
H(26) C(4) 3.1532 no .
H(26) C(5) 3.3106 no .
H(26) C(28) 3.5897 no 4_555
H(26) H(3) 3.1238 no .
H(26) H(4) 3.4016 no .
H(26) H(16) 3.2366 no 1_455
H(26) H(23) 2.7694 no 4_555
H(27) C(11) 3.3395 no 1_455
H(27) C(12) 3.5004 no 1_455
H(27) C(21) 3.6826 no 4_454
H(27) C(28) 3.4758 no 4_555
H(27) C(29) 3.0986 no 4_555
H(27) C(33) 3.6607 no 4_555
H(27) H(9) 2.8963 no 1_455
H(27) H(10) 3.2166 no 1_455
H(27) H(17) 3.0924 no 4_454
H(27) H(23) 3.2150 no 4_555
H(27) H(24) 2.4222 no 4_555
H(27) H(28) 3.2153 no 4_555
H(27) H(29) 3.3201 no 4_555
H(28) C(11) 3.4527 no 1_455
H(28) C(11) 3.6954 no 4_454
H(28) C(20) 3.1082 no 4_454
H(28) C(21) 3.4935 no 4_454
H(28) H(9) 2.6453 no 1_455
H(28) H(10) 3.2868 no 1_455
H(28) H(16) 2.4221 no 4_454
H(28) H(17) 3.1815 no 4_454
H(28) H(27) 3.2153 no 4_554
H(29) C(10) 3.5991 no 4_454
H(29) C(21) 3.3818 no 1_454
H(29) C(22) 3.0781 no 1_454
H(29) H(8) 3.4320 no 4_454
H(29) H(9) 3.6222 no 4_454
H(29) H(17) 3.3067 no 1_454
H(29) H(18) 2.7409 no 1_454
H(29) H(27) 3.3201 no 4_554
H(30) O(1) 2.6547 no 3_655
H(30) O(3) 3.2371 no .
H(30) C(3) 3.2988 no 3_656
H(30) C(4) 3.0553 no 3_656
H(30) C(5) 3.0999 no .
H(30) C(17) 3.6059 no 1_455
H(30) C(21) 3.2988 no 3_756
H(30) C(22) 2.7833 no 3_756
H(30) C(23) 3.4809 no 3_756
H(30) H(2) 2.9547 no 3_656
H(30) H(3) 2.4762 no 3_656
H(30) H(4) 2.1596 no .
H(30) H(14) 2.7615 no 1_455
H(30) H(17) 3.3464 no 3_756
H(30) H(18) 2.4465 no 3_756
H(30) H(19) 3.6452 no 3_756
H(30) H(25) 3.2630 no .
H(31) S(1) 3.3193 no 3_655
H(31) O(1) 2.6857 no 3_655
H(31) O(2) 3.6895 no 3_655
H(31) O(3) 3.5175 no .
H(31) O(3) 3.3984 no 3_655
H(31) C(16) 2.8677 no 1_455
H(31) C(17) 2.5749 no 1_455
H(31) C(30) 3.3039 no .
H(31) H(2) 3.3670 no 3_656
H(31) H(3) 3.6050 no 3_656
H(31) H(4) 3.2138 no .
H(31) H(13) 2.5755 no 1_455
H(31) H(14) 1.9947 no 1_455
H(31) H(18) 3.4913 no 1_454
H(31) H(18) 3.5093 no 3_756
H(31) H(25) 2.3661 no .

loop_
_geom_torsion_atom_site_label_1
_geom_torsion_atom_site_label_2
_geom_torsion_atom_site_label_3
_geom_torsion_atom_site_label_4
_geom_torsion
_geom_torsion_publ_flag
C(25) Fe(1) C(26) C(25) 0.00(17) no
C(25) Fe(1) C(26) C(27) 117.6(4) no
C(26) Fe(1) C(25) S(1) 122.1(4) no
C(26) Fe(1) C(25) C(26) 0.0(3) no
C(26) Fe(1) C(25) C(29) -118.9(3) no
C(25) Fe(1) C(27) C(26) -38.9(2) no
C(25) Fe(1) C(27) C(28) 81.1(3) no
C(27) Fe(1) C(25) S(1) 160.8(4) no
C(27) Fe(1) C(25) C(26) 38.7(2) no
C(27) Fe(1) C(25) C(29) -80.2(3) no
C(25) Fe(1) C(28) C(27) -82.1(3) no
C(25) Fe(1) C(28) C(29) 37.40(19) no
C(28) Fe(1) C(25) S(1) -155.7(4) no
C(28) Fe(1) C(25) C(26) 82.2(3) no
C(28) Fe(1) C(25) C(29) -36.7(3) no
C(25) Fe(1) C(29) C(25) 0.00(16) no
C(25) Fe(1) C(29) C(28) -120.0(4) no
C(29) Fe(1) C(25) S(1) -119.0(4) no
C(29) Fe(1) C(25) C(26) 118.9(3) no
C(29) Fe(1) C(25) C(29) 0.0(3) no
C(25) Fe(1) C(30) C(31) 131.3(3) no
C(25) Fe(1) C(30) C(34) -110.4(3) no
C(30) Fe(1) C(25) S(1) 9.4(5) no
C(30) Fe(1) C(25) C(26) -112.7(4) no
C(30) Fe(1) C(25) C(29) 128.4(4) no
C(25) Fe(1) C(31) C(30) -69.3(4) no
C(25) Fe(1) C(31) C(32) 172.67(16) no
C(31) Fe(1) C(25) S(1) 49.3(5) no
C(31) Fe(1) C(25) C(26) -72.8(4) no
C(31) Fe(1) C(25) C(29) 168.2(4) no
C(25) Fe(1) C(33) C(32) 168.7(3) no
C(25) Fe(1) C(33) C(34) 50.1(6) no
C(33) Fe(1) C(25) S(1) -65.2(5) no
C(33) Fe(1) C(25) C(26) 172.7(4) no
C(33) Fe(1) C(25) C(29) 53.8(5) no
C(25) Fe(1) C(34) C(30) 86.4(3) no
C(25) Fe(1) C(34) C(33) -153.7(2) no
C(34) Fe(1) C(25) S(1) -32.1(4) no
C(34) Fe(1) C(25) C(26) -154.2(3) no
C(34) Fe(1) C(25) C(29) 86.9(3) no
C(26) Fe(1) C(27) C(26) 0.0(2) no
C(26) Fe(1) C(27) C(28) 119.9(4) no
C(27) Fe(1) C(26) C(25) -117.6(4) no
C(27) Fe(1) C(26) C(27) 0.0(3) no
C(26) Fe(1) C(28) C(27) -37.6(2) no
C(26) Fe(1) C(28) C(29) 81.8(3) no
C(28) Fe(1) C(26) C(25) -80.6(3) no
C(28) Fe(1) C(26) C(27) 36.9(3) no
C(26) Fe(1) C(29) C(25) 38.2(2) no
C(26) Fe(1) C(29) C(28) -81.8(3) no
C(29) Fe(1) C(26) C(25) -37.7(2) no
C(29) Fe(1) C(26) C(27) 79.9(3) no
C(26) Fe(1) C(30) C(31) 87.5(3) no
C(26) Fe(1) C(30) C(34) -154.2(3) no
C(30) Fe(1) C(26) C(25) 85.7(5) no
C(30) Fe(1) C(26) C(27) -156.8(4) no
C(26) Fe(1) C(31) C(30) -111.2(3) no
C(26) Fe(1) C(31) C(32) 130.7(3) no
C(31) Fe(1) C(26) C(25) 129.3(4) no
C(31) Fe(1) C(26) C(27) -113.1(4) no
C(26) Fe(1) C(32) C(31) -70.4(4) no
C(26) Fe(1) C(32) C(33) 171.2(2) no
C(32) Fe(1) C(26) C(25) 169.1(3) no
C(32) Fe(1) C(26) C(27) -73.3(4) no
C(26) Fe(1) C(34) C(30) 50.9(7) no
C(26) Fe(1) C(34) C(33) 170.8(4) no
C(34) Fe(1) C(26) C(25) 51.8(6) no
C(34) Fe(1) C(26) C(27) 169.4(5) no
C(27) Fe(1) C(28) C(27) 0.0(3) no
C(27) Fe(1) C(28) C(29) 119.5(5) no
C(28) Fe(1) C(27) C(26) -119.9(5) no
C(28) Fe(1) C(27) C(28) 0.0(3) no
C(27) Fe(1) C(29) C(25) 82.5(3) no
C(27) Fe(1) C(29) C(28) -37.5(2) no
C(29) Fe(1) C(27) C(26) -82.8(3) no
C(29) Fe(1) C(27) C(28) 37.1(2) no
C(27) Fe(1) C(30) C(31) 52.8(8) no
C(27) Fe(1) C(30) C(34) 171.1(4) no
C(30) Fe(1) C(27) C(26) 49.7(8) no
C(30) Fe(1) C(27) C(28) 169.6(6) no
C(27) Fe(1) C(31) C(30) -155.3(3) no
C(27) Fe(1) C(31) C(32) 86.6(4) no
C(31) Fe(1) C(27) C(26) 86.3(4) no
C(31) Fe(1) C(27) C(28) -153.7(4) no
C(27) Fe(1) C(32) C(31) -112.5(3) no
C(27) Fe(1) C(32) C(33) 129.0(3) no
C(32) Fe(1) C(27) C(26) 129.3(3) no
C(32) Fe(1) C(27) C(28) -110.8(3) no
C(27) Fe(1) C(33) C(32) -72.7(4) no
C(27) Fe(1) C(33) C(34) 168.7(3) no
C(33) Fe(1) C(27) C(26) 170.2(3) no
C(33) Fe(1) C(27) C(28) -69.9(4) no
C(28) Fe(1) C(29) C(25) 120.0(4) no
C(28) Fe(1) C(29) C(28) 0.0(3) no
C(29) Fe(1) C(28) C(27) -119.5(4) no
C(29) Fe(1) C(28) C(29) 0.0(3) no
C(28) Fe(1) C(31) C(30) 167.2(4) no
C(28) Fe(1) C(31) C(32) 49.1(7) no
C(31) Fe(1) C(28) C(27) 54.7(7) no
C(31) Fe(1) C(28) C(29) 174.2(5) no
C(28) Fe(1) C(32) C(31) -156.1(3) no
C(28) Fe(1) C(32) C(33) 85.5(4) no
C(32) Fe(1) C(28) C(27) 88.2(3) no
C(32) Fe(1) C(28) C(29) -152.3(3) no
C(28) Fe(1) C(33) C(32) -112.6(3) no
C(28) Fe(1) C(33) C(34) 128.8(3) no
C(33) Fe(1) C(28) C(27) 130.8(3) no
C(33) Fe(1) C(28) C(29) -109.7(3) no
C(28) Fe(1) C(34) C(30) 169.0(3) no
C(28) Fe(1) C(34) C(33) -71.1(4) no
C(34) Fe(1) C(28) C(27) 170.2(3) no
C(34) Fe(1) C(28) C(29) -70.3(4) no
C(29) Fe(1) C(30) C(31) 172.1(2) no
C(29) Fe(1) C(30) C(34) -69.6(5) no
C(30) Fe(1) C(29) C(25) -72.1(4) no
C(30) Fe(1) C(29) C(28) 167.9(3) no
C(29) Fe(1) C(32) C(31) 167.2(4) no
C(29) Fe(1) C(32) C(33) 48.7(6) no
C(32) Fe(1) C(29) C(25) 174.9(4) no
C(32) Fe(1) C(29) C(28) 54.9(6) no
C(29) Fe(1) C(33) C(32) -155.2(2) no
C(29) Fe(1) C(33) C(34) 86.2(3) no
C(33) Fe(1) C(29) C(25) -152.3(3) no
C(33) Fe(1) C(29) C(28) 87.7(3) no
C(29) Fe(1) C(34) C(30) 129.5(3) no
C(29) Fe(1) C(34) C(33) -110.6(3) no
C(34) Fe(1) C(29) C(25) -110.5(3) no
C(34) Fe(1) C(29) C(28) 129.5(3) no
C(30) Fe(1) C(31) C(30) 0.0(3) no
C(30) Fe(1) C(31) C(32) -118.1(5) no
C(31) Fe(1) C(30) C(31) 0.0(4) no
C(31) Fe(1) C(30) C(34) 118.3(6) no
C(30) Fe(1) C(32) C(31) 38.5(4) no
C(30) Fe(1) C(32) C(33) -80.0(4) no
C(32) Fe(1) C(30) C(31) -37.8(3) no
C(32) Fe(1) C(30) C(34) 80.6(4) no
C(30) Fe(1) C(33) C(32) 82.0(5) no
C(30) Fe(1) C(33) C(34) -36.6(4) no
C(33) Fe(1) C(30) C(31) -81.4(4) no
C(33) Fe(1) C(30) C(34) 36.9(3) no
C(30) Fe(1) C(34) C(30) 0.0(5) no
C(30) Fe(1) C(34) C(33) 119.9(7) no
C(34) Fe(1) C(30) C(31) -118.3(6) no
C(34) Fe(1) C(30) C(34) 0.0(4) no
C(31) Fe(1) C(32) C(31) 0.0(4) no
C(31) Fe(1) C(32) C(33) -118.5(6) no
C(32) Fe(1) C(31) C(30) 118.1(5) no
C(32) Fe(1) C(31) C(32) 0.0(3) no
C(31) Fe(1) C(33) C(32) 37.7(4) no
C(31) Fe(1) C(33) C(34) -80.9(4) no
C(33) Fe(1) C(31) C(30) 80.2(3) no
C(33) Fe(1) C(31) C(32) -37.9(3) no
C(31) Fe(1) C(34) C(30) -38.5(4) no
C(31) Fe(1) C(34) C(33) 81.4(5) no
C(34) Fe(1) C(31) C(30) 37.2(3) no
C(34) Fe(1) C(31) C(32) -80.9(4) no
C(32) Fe(1) C(33) C(32) 0.0(4) no
C(32) Fe(1) C(33) C(34) -118.6(5) no
C(33) Fe(1) C(32) C(31) 118.5(5) no
C(33) Fe(1) C(32) C(33) 0.0(3) no
C(32) Fe(1) C(34) C(30) -82.0(4) no
C(32) Fe(1) C(34) C(33) 37.9(3) no
C(34) Fe(1) C(32) C(31) 81.1(4) no
C(34) Fe(1) C(32) C(33) -37.4(3) no
C(33) Fe(1) C(34) C(30) -119.9(6) no
C(33) Fe(1) C(34) C(33) 0.0(3) no
C(34) Fe(1) C(33) C(32) 118.6(5) no
C(34) Fe(1) C(33) C(34) 0.0(4) no
O(1) S(1) C(25) Fe(1) 52.2(4) no
O(1) S(1) C(25) C(26) 148.2(3) no
O(1) S(1) C(25) C(29) -41.9(4) no
O(2) S(1) C(25) Fe(1) 171.2(3) no
O(2) S(1) C(25) C(26) -92.7(4) no
O(2) S(1) C(25) C(29) 77.1(4) no
O(3) S(1) C(25) Fe(1) -68.3(3) no
O(3) S(1) C(25) C(26) 27.7(4) no
O(3) S(1) C(25) C(29) -162.4(3) no
C(1) P(1) C(7) C(8) 38.2(4) no
C(1) P(1) C(7) C(12) -144.8(3) no
C(7) P(1) C(1) C(2) -71.7(3) no
C(7) P(1) C(1) C(6) 105.6(3) no
C(1) P(1) C(13) C(14) 67.4(3) no
C(1) P(1) C(13) C(18) -113.9(3) no
C(13) P(1) C(1) C(2) 167.1(3) no
C(13) P(1) C(1) C(6) -15.5(4) no
C(1) P(1) C(19) C(20) -157.2(3) no
C(1) P(1) C(19) C(24) 28.5(4) no
C(19) P(1) C(1) C(2) 47.6(4) no
C(19) P(1) C(1) C(6) -135.1(3) no
C(7) P(1) C(13) C(14) -54.6(3) no
C(7) P(1) C(13) C(18) 124.0(3) no
C(13) P(1) C(7) C(8) 161.1(3) no
C(13) P(1) C(7) C(12) -21.9(3) no
C(7) P(1) C(19) C(20) -37.0(4) no
C(7) P(1) C(19) C(24) 148.8(3) no
C(19) P(1) C(7) C(8) -81.0(3) no
C(19) P(1) C(7) C(12) 96.0(3) no
C(13) P(1) C(19) C(20) 81.2(3) no
C(13) P(1) C(19) C(24) -93.1(3) no
C(19) P(1) C(13) C(14) -172.8(3) no
C(19) P(1) C(13) C(18) 5.8(4) no
P(1) C(1) C(2) C(3) 176.7(3) no
P(1) C(1) C(6) C(5) -176.8(3) no
C(2) C(1) C(6) C(5) 0.6(6) no
C(6) C(1) C(2) C(3) -0.7(6) no
C(1) C(2) C(3) C(4) 0.1(7) no
C(2) C(3) C(4) C(5) 0.8(7) no
C(3) C(4) C(5) C(6) -1.0(7) no
C(4) C(5) C(6) C(1) 0.3(7) no
P(1) C(7) C(8) C(9) 176.7(3) no
P(1) C(7) C(12) C(11) -176.5(3) no
C(8) C(7) C(12) C(11) 0.6(6) no
C(12) C(7) C(8) C(9) -0.4(6) no
C(7) C(8) C(9) C(10) 0.1(7) no
C(8) C(9) C(10) C(11) 0.1(8) no
C(9) C(10) C(11) C(12) 0.0(8) no
C(10) C(11) C(12) C(7) -0.4(8) no
P(1) C(13) C(14) C(15) 179.8(3) no
P(1) C(13) C(18) C(17) -179.3(3) no
C(14) C(13) C(18) C(17) -0.7(6) no
C(18) C(13) C(14) C(15) 1.1(6) no
C(13) C(14) C(15) C(16) -0.9(7) no
C(14) C(15) C(16) C(17) 0.3(7) no
C(15) C(16) C(17) C(18) 0.1(7) no
C(16) C(17) C(18) C(13) 0.1(7) no
P(1) C(19) C(20) C(21) -175.0(3) no
P(1) C(19) C(24) C(23) 174.7(3) no
C(20) C(19) C(24) C(23) 0.5(7) no
C(24) C(19) C(20) C(21) -0.7(7) no
C(19) C(20) C(21) C(22) -0.3(8) no
C(20) C(21) C(22) C(23) 1.5(9) no
C(21) C(22) C(23) C(24) -1.7(9) no
C(22) C(23) C(24) C(19) 0.7(8) no
Fe(1) C(25) C(26) Fe(1) 0.000(17) no
Fe(1) C(25) C(26) C(27) -60.0(3) no
Fe(1) C(25) C(29) Fe(1) 0.000(17) no
Fe(1) C(25) C(29) C(28) 59.3(3) no
S(1) C(25) C(26) Fe(1) -128.5(4) no
S(1) C(25) C(26) C(27) 171.4(3) no
S(1) C(25) C(29) Fe(1) 128.5(4) no
S(1) C(25) C(29) C(28) -172.2(3) no
C(26) C(25) C(29) Fe(1) -60.1(3) no
C(26) C(25) C(29) C(28) -0.7(5) no
C(29) C(25) C(26) Fe(1) 60.3(4) no
C(29) C(25) C(26) C(27) 0.2(5) no
Fe(1) C(26) C(27) Fe(1) 0.00(2) no
Fe(1) C(26) C(27) C(28) -59.1(3) no
C(25) C(26) C(27) Fe(1) 59.4(3) no
C(25) C(26) C(27) C(28) 0.3(5) no
Fe(1) C(27) C(28) Fe(1) 0.000(17) no
Fe(1) C(27) C(28) C(29) -59.5(4) no
C(26) C(27) C(28) Fe(1) 58.7(4) no
C(26) C(27) C(28) C(29) -0.8(6) no
Fe(1) C(28) C(29) Fe(1) 0.000(16) no
Fe(1) C(28) C(29) C(25) -58.5(3) no
C(27) C(28) C(29) Fe(1) 59.5(5) no
C(27) C(28) C(29) C(25) 0.9(7) no
Fe(1) C(30) C(31) Fe(1) 0.000(16) no
Fe(1) C(30) C(31) C(32) 60.5(5) no
Fe(1) C(30) C(34) Fe(1) 0.000(18) no
Fe(1) C(30) C(34) C(33) -59.6(4) no
C(31) C(30) C(34) Fe(1) 60.0(5) no
C(31) C(30) C(34) C(33) 0.4(8) no
C(34) C(30) C(31) Fe(1) -60.7(6) no
C(34) C(30) C(31) C(32) -0.2(8) no
Fe(1) C(31) C(32) Fe(1) 0.000(17) no
Fe(1) C(31) C(32) C(33) 60.2(4) no
C(30) C(31) C(32) Fe(1) -60.3(6) no
C(30) C(31) C(32) C(33) -0.0(8) no
Fe(1) C(32) C(33) Fe(1) 0.000(16) no
Fe(1) C(32) C(33) C(34) 60.5(4) no
C(31) C(32) C(33) Fe(1) -60.2(5) no
C(31) C(32) C(33) C(34) 0.3(7) no
Fe(1) C(33) C(34) Fe(1) 0.000(19) no
Fe(1) C(33) C(34) C(30) 59.7(4) no
C(32) C(33) C(34) Fe(1) -60.2(5) no
C(32) C(33) C(34) C(30) -0.5(7) no
